data_7126632
loop_
_publ_author_name
'Liu, Lu'
'Li, Lei'
'Mao, Shukuan'
'Wang, Xin'
'Zhou, Ming-Dong'
'Zhao, Yu-Long'
'Wang, He'

_publ_section_title
;
 Synthesis of pyrazolo[1,5-c]quinazoline derivatives through the
 copper-catalyzed domino reaction of o-alkenyl aromatic isocyanides with
 diazo compounds.
;
_journal_issue 55
_journal_name_full 'Chemical communications (Cambridge, England)'
_journal_page_first 7665
_journal_page_last 7668
_journal_paper_doi 10.1039/d0cc00594k
_journal_volume 56
_journal_year 2020
_chemical_formula_sum 'C19 H15 N3 O2'
_chemical_formula_weight 317.34
_chemical_name_systematic 'ethyl 1-phenylpyrazolo[1,5-c]quinazoline-2-carboxylate'
_space_group_crystal_system triclinic
_space_group_IT_number 2
_space_group_name_Hall '-P 1'
_space_group_name_H-M_alt 'P -1'
_atom_sites_solution_hydrogens geom
_audit_update_record
;
2020-03-13 deposited with the CCDC.	2020-05-29 downloaded from the CCDC.
;
_cell_angle_alpha 104.993(9)
_cell_angle_beta 99.436(10)
_cell_angle_gamma 97.900(9)
_cell_formula_units_Z 4
_cell_length_a 9.346(2)
_cell_length_b 12.963(3)
_cell_length_c 13.931(4)
_cell_measurement_reflns_used 5283
_cell_measurement_temperature 296.(2)
_cell_measurement_theta_max 22.5206
_cell_measurement_theta_min 2.2494
_cell_volume 1579.3(7)
_computing_cell_refinement 'SAINT V8.38A (Bruker AXS Inc., 2017)'
_computing_data_collection 'Bruker Instrument Service vV6.2.9'
_computing_data_reduction 'SAINT V8.38A (Bruker AXS Inc., 2017)'
_computing_structure_refinement 'SHELXL-2017/1 (Sheldrick, 2017)'
_computing_structure_solution 'SHELXT 2014/5 (Sheldrick, 2014)'
_diffrn_ambient_temperature 296.(2)
_diffrn_detector_area_resol_mean 10.4167
_diffrn_measured_fraction_theta_full 0.984
_diffrn_measured_fraction_theta_max 0.984
_diffrn_measurement_device_type 'Bruker D8 QUEST'
_diffrn_radiation_type 'Mo K\a'
_diffrn_radiation_wavelength 0.71073
_diffrn_reflns_av_R_equivalents 0.0911
_diffrn_reflns_av_unetI/netI 0.1032
_diffrn_reflns_limit_h_max 11
_diffrn_reflns_limit_h_min -11
_diffrn_reflns_limit_k_max 15
_diffrn_reflns_limit_k_min -15
_diffrn_reflns_limit_l_max 16
_diffrn_reflns_limit_l_min -16
_diffrn_reflns_number 18650
_diffrn_reflns_theta_full 25.19
_diffrn_reflns_theta_max 25.19
_diffrn_reflns_theta_min 2.25
_exptl_absorpt_coefficient_mu 0.089
_exptl_absorpt_correction_T_max 0.98
_exptl_absorpt_correction_T_min 0.81
_exptl_absorpt_correction_type multi-scan
_exptl_absorpt_process_details
;
SADABS-2016/2 - Bruker AXS area detector scaling and absorption correction
;
_exptl_crystal_colour colourless
_exptl_crystal_density_diffrn 1.335
_exptl_crystal_density_method 'not measured'
_exptl_crystal_description block
_exptl_crystal_F_000 664
_exptl_crystal_size_max 0.280
_exptl_crystal_size_mid 0.280
_exptl_crystal_size_min 0.260
_refine_diff_density_max 0.426
_refine_diff_density_min -0.551
_refine_ls_extinction_method none
_refine_ls_goodness_of_fit_ref 1.037
_refine_ls_hydrogen_treatment constr
_refine_ls_matrix_type full
_refine_ls_number_parameters 435
_refine_ls_number_reflns 5598
_refine_ls_number_restraints 0
_refine_ls_restrained_S_all 1.037
_refine_ls_R_factor_all 0.1647
_refine_ls_R_factor_gt 0.0818
_refine_ls_shift/su_max 0.000
_refine_ls_shift/su_mean 0.000
_refine_ls_structure_factor_coef Fsqd
_refine_ls_weighting_details 'w=1/[\s^2^(Fo^2^)+(0.1117P)^2^+0.2711P] where P=(Fo^2^+2Fc^2^)/3'
_refine_ls_weighting_scheme calc
_refine_ls_wR_factor_gt 0.1788
_refine_ls_wR_factor_ref 0.2228
_reflns_number_gt 2968
_reflns_number_total 5598
_reflns_threshold_expression 'I > 2\s(I)'
_cod_data_source_file d0cc00594k2.cif
_cod_data_source_block wh12
_cod_depositor_comments
;
The following automatic conversions were performed:

data item '_exptl_absorpt_correction_type' value 'Multi-Scan' was
changed to 'multi-scan' in accordance with the
/home/data/users/saulius/crontab/automatic-downloads/rss-feeds/RSC/lib/dictionaries/cif_core.dic
dictionary named 'cif_core.dic' version 2.4.2 last updated on
2011-04-26.

Automatic conversion script
Id: cif_fix_values 7556 2019-12-06 15:28:31Z antanas 

 Adding full bibliography for 7126632.cif.

2024-06-28
Z value and formula fixed to values more according to usual
chemical conventions.                 miguel
;
_cod_original_formula_sum 'C38 H30 N6 O4'
_cod_original_formula_weight 634.68
_cod_original_formula_units_Z 2
_cod_database_code 7126632

loop_
_space_group_symop_operation_xyz
'x, y, z'
'-x, -y, -z'

loop_
_atom_site_type_symbol
_atom_site_label
_atom_site_fract_x
_atom_site_fract_y
_atom_site_fract_z
_atom_site_U_iso_or_equiv
_atom_site_adp_type
_atom_site_calc_flag
_atom_site_refinement_flags_adp
_atom_site_refinement_flags_occupancy
_atom_site_refinement_flags_posn
_atom_site_occupancy
_atom_site_disorder_assembly
_atom_site_disorder_group
O O1 0.2712(3) 0.7004(2) 0.3626(2) 0.0752(9) Uani d . . . 1 . .
O O2 0.3776(4) 0.5593(3) 0.3442(4) 0.1273(17) Uani d . . . 1 . .
O O3 0.0859(3) 0.6578(2) -0.0371(2) 0.0828(10) Uani d . . . 1 . .
O O4 -0.1405(3) 0.6739(2) -0.0131(2) 0.0641(8) Uani d . . . 1 . .
N N1 0.5150(3) 0.8328(2) 0.4800(2) 0.0490(8) Uani d . . . 1 . .
N N2 0.6571(3) 0.8782(2) 0.5241(2) 0.0442(8) Uani d . . . 1 . .
N N3 0.8363(4) 1.0270(2) 0.6245(2) 0.0556(9) Uani d . . . 1 . .
N N4 -0.0625(3) 0.8876(2) 0.0638(2) 0.0453(8) Uani d . . . 1 . .
N N5 0.0150(3) 0.9884(2) 0.1159(2) 0.0414(7) Uani d . . . 1 . .
N N6 0.0255(4) 1.1718(3) 0.1970(2) 0.0598(9) Uani d . . . 1 . .
C C1 0.5217(4) 0.7315(3) 0.4313(3) 0.0437(9) Uani d . . . 1 . .
C C2 0.6671(4) 0.7100(3) 0.4429(2) 0.0398(8) Uani d . . . 1 . .
C C3 0.7539(4) 0.8076(3) 0.5040(3) 0.0402(9) Uani d . . . 1 . .
C C4 0.9069(4) 0.8525(3) 0.5477(3) 0.0402(9) Uani d . . . 1 . .
C C5 1.0212(4) 0.7960(3) 0.5344(3) 0.0540(10) Uani d . . . 1 . .
H H5 0.999354 0.723247 0.496274 0.065 Uiso calc U . R 1 . .
C C6 1.1650(5) 0.8445(3) 0.5760(3) 0.0626(11) Uani d . . . 1 . .
H H6 1.239876 0.805322 0.564916 0.075 Uiso calc U . R 1 . .
C C7 1.1996(5) 0.9525(4) 0.6350(3) 0.0622(11) Uani d . . . 1 . .
H H7 1.297554 0.985474 0.6639 0.075 Uiso calc U . R 1 . .
C C8 1.0901(5) 1.0096(3) 0.6500(3) 0.0564(10) Uani d . . . 1 . .
H H8 1.113992 1.081802 0.68951 0.068 Uiso calc U . R 1 . .
C C9 0.9417(4) 0.9621(3) 0.6075(3) 0.0454(9) Uani d . . . 1 . .
C C10 0.7027(5) 0.9849(3) 0.5833(3) 0.0558(11) Uani d . . . 1 . .
H H10 0.631624 1.028031 0.593431 0.067 Uiso calc U . R 1 . .
C C11 0.7158(4) 0.6077(3) 0.3973(3) 0.0427(9) Uani d . . . 1 . .
C C12 0.7729(5) 0.5469(3) 0.4567(3) 0.0695(13) Uani d . . . 1 . .
H H12 0.779271 0.569536 0.526548 0.083 Uiso calc U . R 1 . .
C C13 0.8207(5) 0.4533(3) 0.4138(4) 0.0820(15) Uani d . . . 1 . .
H H13 0.857996 0.413125 0.455299 0.098 Uiso calc U . R 1 . .
C C14 0.8147(5) 0.4182(3) 0.3125(4) 0.0718(14) Uani d . . . 1 . .
H H14 0.849657 0.355684 0.284636 0.086 Uiso calc U . R 1 . .
C C15 0.7566(5) 0.4760(3) 0.2523(4) 0.0746(13) Uani d . . . 1 . .
H H15 0.750096 0.452251 0.182528 0.09 Uiso calc U . R 1 . .
C C16 0.7072(5) 0.5695(3) 0.2940(3) 0.0583(11) Uani d . . . 1 . .
H H16 0.667225 0.607808 0.251635 0.07 Uiso calc U . R 1 . .
C C17 0.3854(4) 0.6539(3) 0.3752(3) 0.0535(10) Uani d . . . 1 . .
C C18 0.1301(4) 0.6319(4) 0.3070(4) 0.0761(14) Uani d . . . 1 . .
H H18A 0.145432 0.561259 0.270004 0.091 Uiso calc U . R 1 . .
H H18B 0.067554 0.621313 0.354097 0.091 Uiso calc U . R 1 . .
C C19 0.0597(6) 0.6832(5) 0.2373(4) 0.112(2) Uani d . . . 1 . .
H H19A 0.047032 0.753752 0.27415 0.168 Uiso calc U . R 1 . .
H H19B -0.035018 0.639421 0.202098 0.168 Uiso calc U . R 1 . .
H H19C 0.120065 0.690578 0.189087 0.168 Uiso calc U . R 1 . .
C C20 0.0423(4) 0.8289(3) 0.0491(3) 0.0409(9) Uani d . . . 1 . .
C C21 0.1858(4) 0.8896(3) 0.0910(2) 0.0399(9) Uani d . . . 1 . .
C C22 0.1650(4) 0.9931(3) 0.1343(2) 0.0396(9) Uani d . . . 1 . .
C C23 0.2533(4) 1.0982(3) 0.1896(3) 0.0443(9) Uani d . . . 1 . .
C C24 0.4071(4) 1.1173(3) 0.2145(3) 0.0590(11) Uani d . . . 1 . .
H H24 0.457558 1.060805 0.195595 0.071 Uiso calc U . R 1 . .
C C25 0.4838(5) 1.2203(4) 0.2671(3) 0.0738(13) Uani d . . . 1 . .
H H25 0.586425 1.232756 0.284396 0.089 Uiso calc U . R 1 . .
C C26 0.4109(6) 1.3052(4) 0.2944(4) 0.0811(15) Uani d . . . 1 . .
H H26 0.464297 1.374501 0.329702 0.097 Uiso calc U . R 1 . .
C C27 0.2611(6) 1.2880(3) 0.2699(3) 0.0691(13) Uani d . . . 1 . .
H H27 0.212519 1.345901 0.28783 0.083 Uiso calc U . R 1 . .
C C28 0.1798(5) 1.1848(3) 0.2182(3) 0.0520(10) Uani d . . . 1 . .
C C29 -0.0492(4) 1.0769(3) 0.1479(3) 0.0519(10) Uani d . . . 1 . .
H H29 -0.151645 1.067491 0.133285 0.062 Uiso calc U . R 1 . .
C C30 0.3300(4) 0.8526(3) 0.0967(3) 0.0423(9) Uani d . . . 1 . .
C C31 0.3969(4) 0.8334(3) 0.1840(3) 0.0436(9) Uani d . . . 1 . .
H H31 0.348986 0.83961 0.238065 0.052 Uiso calc U . R 1 . .
C C32 0.5347(4) 0.8051(3) 0.1926(3) 0.0536(10) Uani d . . . 1 . .
H H32 0.579298 0.793586 0.252692 0.064 Uiso calc U . R 1 . .
C C33 0.6055(4) 0.7940(3) 0.1138(4) 0.0647(12) Uani d . . . 1 . .
H H33 0.698087 0.774711 0.119859 0.078 Uiso calc U . R 1 . .
C C34 0.5407(5) 0.8110(5) 0.0267(4) 0.0912(17) Uani d . . . 1 . .
H H34 0.589448 0.80397 -0.027072 0.109 Uiso calc U . R 1 . .
C C35 0.4023(5) 0.8388(4) 0.0168(4) 0.0836(15) Uani d . . . 1 . .
H H35 0.357693 0.848285 -0.044289 0.1 Uiso calc U . R 1 . .
C C36 0.0006(5) 0.7117(3) -0.0057(3) 0.0514(10) Uani d . . . 1 . .
C C37 -0.1921(5) 0.5587(4) -0.0643(4) 0.0894(16) Uani d . . . 1 . .
H H37A -0.187184 0.544056 -0.135441 0.107 Uiso calc U . R 1 . .
H H37B -0.128978 0.516962 -0.03415 0.107 Uiso calc U . R 1 . .
C C38 -0.3395(7) 0.5265(5) -0.0558(6) 0.139(3) Uani d . . . 1 . .
H H38A -0.344658 0.542815 0.014691 0.208 Uiso calc U . R 1 . .
H H38B -0.371198 0.44974 -0.087513 0.208 Uiso calc U . R 1 . .
H H38C -0.402677 0.565146 -0.088759 0.208 Uiso calc U . R 1 . .

loop_
_atom_site_aniso_label
_atom_site_aniso_U_11
_atom_site_aniso_U_22
_atom_site_aniso_U_33
_atom_site_aniso_U_12
_atom_site_aniso_U_13
_atom_site_aniso_U_23
O1 0.0500(18) 0.0651(19) 0.085(2) 0.0113(15) -0.0058(15) -0.0104(16)
O2 0.064(2) 0.046(2) 0.231(5) 0.0092(18) -0.006(3) -0.008(2)
O3 0.075(2) 0.0538(18) 0.115(3) 0.0204(17) 0.0360(19) 0.0024(17)
O4 0.0524(18) 0.0493(17) 0.0762(19) -0.0022(14) 0.0186(14) -0.0042(14)
N1 0.050(2) 0.0446(19) 0.0476(18) 0.0155(16) 0.0026(16) 0.0057(15)
N2 0.051(2) 0.0373(17) 0.0407(17) 0.0158(15) 0.0047(15) 0.0043(14)
N3 0.066(2) 0.0423(19) 0.051(2) 0.0131(18) -0.0007(18) 0.0066(15)
N4 0.0438(18) 0.0485(19) 0.0453(18) 0.0104(16) 0.0122(14) 0.0137(15)
N5 0.0454(19) 0.0425(18) 0.0407(17) 0.0156(15) 0.0133(14) 0.0131(14)
N6 0.080(3) 0.053(2) 0.051(2) 0.023(2) 0.0156(19) 0.0149(18)
C1 0.049(2) 0.039(2) 0.042(2) 0.0123(18) 0.0081(17) 0.0084(17)
C2 0.046(2) 0.034(2) 0.0354(19) 0.0077(17) 0.0056(16) 0.0061(16)
C3 0.053(2) 0.038(2) 0.0364(19) 0.0209(19) 0.0116(17) 0.0147(16)
C4 0.045(2) 0.037(2) 0.042(2) 0.0108(17) 0.0087(17) 0.0169(17)
C5 0.053(3) 0.049(2) 0.058(2) 0.016(2) 0.010(2) 0.0096(19)
C6 0.051(3) 0.066(3) 0.072(3) 0.019(2) 0.016(2) 0.015(2)
C7 0.054(3) 0.065(3) 0.065(3) 0.006(2) 0.009(2) 0.019(2)
C8 0.066(3) 0.047(2) 0.048(2) -0.001(2) 0.000(2) 0.0126(19)
C9 0.058(3) 0.041(2) 0.037(2) 0.0099(19) 0.0052(18) 0.0130(17)
C10 0.073(3) 0.038(2) 0.052(2) 0.024(2) 0.006(2) 0.0006(19)
C11 0.041(2) 0.0308(19) 0.051(2) 0.0043(16) 0.0054(17) 0.0060(17)
C12 0.099(4) 0.045(2) 0.062(3) 0.026(2) 0.002(2) 0.013(2)
C13 0.088(4) 0.040(3) 0.108(4) 0.024(2) -0.006(3) 0.014(3)
C14 0.053(3) 0.037(2) 0.117(4) 0.011(2) 0.020(3) 0.006(3)
C15 0.088(3) 0.049(3) 0.083(3) 0.013(3) 0.037(3) -0.001(2)
C16 0.072(3) 0.049(2) 0.057(3) 0.020(2) 0.017(2) 0.013(2)
C17 0.049(3) 0.044(2) 0.064(3) 0.013(2) 0.014(2) 0.005(2)
C18 0.048(3) 0.082(3) 0.077(3) 0.000(2) 0.005(2) -0.004(3)
C19 0.095(4) 0.119(5) 0.099(4) -0.034(3) -0.037(3) 0.055(4)
C20 0.039(2) 0.045(2) 0.044(2) 0.0153(18) 0.0137(17) 0.0156(17)
C21 0.041(2) 0.044(2) 0.039(2) 0.0100(17) 0.0119(17) 0.0159(17)
C22 0.043(2) 0.044(2) 0.037(2) 0.0117(17) 0.0140(17) 0.0157(17)
C23 0.054(3) 0.042(2) 0.037(2) 0.0060(19) 0.0069(18) 0.0158(17)
C24 0.059(3) 0.046(2) 0.069(3) 0.001(2) 0.005(2) 0.022(2)
C25 0.077(3) 0.057(3) 0.075(3) -0.011(3) -0.005(3) 0.024(2)
C26 0.101(4) 0.049(3) 0.079(3) -0.007(3) 0.001(3) 0.016(2)
C27 0.106(4) 0.041(3) 0.057(3) 0.009(3) 0.016(3) 0.011(2)
C28 0.074(3) 0.043(2) 0.042(2) 0.014(2) 0.010(2) 0.0175(18)
C29 0.059(3) 0.060(3) 0.048(2) 0.028(2) 0.017(2) 0.023(2)
C30 0.042(2) 0.041(2) 0.049(2) 0.0095(17) 0.0173(18) 0.0157(17)
C31 0.043(2) 0.044(2) 0.047(2) 0.0109(17) 0.0143(18) 0.0144(17)
C32 0.049(3) 0.052(2) 0.062(3) 0.014(2) 0.010(2) 0.021(2)
C33 0.041(2) 0.074(3) 0.090(3) 0.021(2) 0.020(2) 0.032(3)
C34 0.067(3) 0.155(5) 0.090(4) 0.058(3) 0.047(3) 0.064(4)
C35 0.075(3) 0.142(5) 0.069(3) 0.054(3) 0.036(3) 0.061(3)
C36 0.055(3) 0.046(2) 0.053(2) 0.010(2) 0.016(2) 0.0103(19)
C37 0.083(4) 0.053(3) 0.105(4) -0.007(3) 0.023(3) -0.018(3)
C38 0.096(5) 0.083(4) 0.193(7) -0.031(4) 0.042(5) -0.021(4)

loop_
_atom_type_symbol
_atom_type_description
_atom_type_scat_dispersion_real
_atom_type_scat_dispersion_imag
_atom_type_scat_source
C C 0.0033 0.0016 'International Tables Vol C Tables 4.2.6.8 and 6.1.1.4'
H H 0.0000 0.0000 'International Tables Vol C Tables 4.2.6.8 and 6.1.1.4'
N N 0.0061 0.0033 'International Tables Vol C Tables 4.2.6.8 and 6.1.1.4'
O O 0.0106 0.0060 'International Tables Vol C Tables 4.2.6.8 and 6.1.1.4'

loop_
_geom_angle_atom_site_label_1
_geom_angle_atom_site_label_2
_geom_angle_atom_site_label_3
_geom_angle_site_symmetry_1
_geom_angle_site_symmetry_3
_geom_angle
_geom_angle_publ_flag
C17 O1 C18 . . 118.1(3) ?
C36 O4 C37 . . 116.2(3) ?
C1 N1 N2 . . 103.5(3) ?
N1 N2 C3 . . 113.5(3) ?
N1 N2 C10 . . 123.6(3) ?
C3 N2 C10 . . 122.9(3) ?
C10 N3 C9 . . 117.7(3) ?
C20 N4 N5 . . 103.3(3) ?
N4 N5 C22 . . 113.1(3) ?
N4 N5 C29 . . 123.8(3) ?
C22 N5 C29 . . 123.2(3) ?
C29 N6 C28 . . 117.7(3) ?
N1 C1 C2 . . 113.3(3) ?
N1 C1 C17 . . 120.0(3) ?
C2 C1 C17 . . 126.7(3) ?
C3 C2 C1 . . 104.1(3) ?
C3 C2 C11 . . 127.9(3) ?
C1 C2 C11 . . 127.9(3) ?
N2 C3 C2 . . 105.5(3) ?
N2 C3 C4 . . 115.8(3) ?
C2 C3 C4 . . 138.7(3) ?
C5 C4 C9 . . 118.5(3) ?
C5 C4 C3 . . 124.6(3) ?
C9 C4 C3 . . 116.9(3) ?
C6 C5 C4 . . 121.5(4) ?
C6 C5 H5 . . 119.2 ?
C4 C5 H5 . . 119.2 ?
C5 C6 C7 . . 120.1(4) ?
C5 C6 H6 . . 120.0 ?
C7 C6 H6 . . 120.0 ?
C8 C7 C6 . . 119.7(4) ?
C8 C7 H7 . . 120.2 ?
C6 C7 H7 . . 120.2 ?
C7 C8 C9 . . 121.4(4) ?
C7 C8 H8 . . 119.3 ?
C9 C8 H8 . . 119.3 ?
N3 C9 C8 . . 117.8(3) ?
N3 C9 C4 . . 123.4(3) ?
C8 C9 C4 . . 118.7(3) ?
N3 C10 N2 . . 123.3(3) ?
N3 C10 H10 . . 118.4 ?
N2 C10 H10 . . 118.4 ?
C12 C11 C16 . . 117.1(3) ?
C12 C11 C2 . . 121.2(3) ?
C16 C11 C2 . . 121.7(3) ?
C13 C12 C11 . . 120.7(4) ?
C13 C12 H12 . . 119.6 ?
C11 C12 H12 . . 119.6 ?
C14 C13 C12 . . 121.4(4) ?
C14 C13 H13 . . 119.3 ?
C12 C13 H13 . . 119.3 ?
C13 C14 C15 . . 118.7(4) ?
C13 C14 H14 . . 120.6 ?
C15 C14 H14 . . 120.6 ?
C14 C15 C16 . . 120.5(4) ?
C14 C15 H15 . . 119.8 ?
C16 C15 H15 . . 119.8 ?
C15 C16 C11 . . 121.5(4) ?
C15 C16 H16 . . 119.3 ?
C11 C16 H16 . . 119.3 ?
O2 C17 O1 . . 122.4(4) ?
O2 C17 C1 . . 124.5(4) ?
O1 C17 C1 . . 113.0(3) ?
C19 C18 O1 . . 109.2(4) ?
C19 C18 H18A . . 109.8 ?
O1 C18 H18A . . 109.8 ?
C19 C18 H18B . . 109.8 ?
O1 C18 H18B . . 109.8 ?
H18A C18 H18B . . 108.3 ?
C18 C19 H19A . . 109.5 ?
C18 C19 H19B . . 109.5 ?
H19A C19 H19B . . 109.5 ?
C18 C19 H19C . . 109.5 ?
H19A C19 H19C . . 109.5 ?
H19B C19 H19C . . 109.5 ?
N4 C20 C21 . . 113.2(3) ?
N4 C20 C36 . . 119.7(3) ?
C21 C20 C36 . . 127.1(3) ?
C22 C21 C20 . . 104.4(3) ?
C22 C21 C30 . . 125.9(3) ?
C20 C21 C30 . . 129.5(3) ?
N5 C22 C21 . . 106.0(3) ?
N5 C22 C23 . . 115.6(3) ?
C21 C22 C23 . . 138.4(3) ?
C24 C23 C28 . . 119.1(4) ?
C24 C23 C22 . . 123.1(3) ?
C28 C23 C22 . . 117.8(3) ?
C25 C24 C23 . . 119.7(4) ?
C25 C24 H24 . . 120.2 ?
C23 C24 H24 . . 120.2 ?
C24 C25 C26 . . 120.9(5) ?
C24 C25 H25 . . 119.5 ?
C26 C25 H25 . . 119.5 ?
C27 C26 C25 . . 120.1(4) ?
C27 C26 H26 . . 119.9 ?
C25 C26 H26 . . 119.9 ?
C26 C27 C28 . . 120.6(4) ?
C26 C27 H27 . . 119.7 ?
C28 C27 H27 . . 119.7 ?
C27 C28 C23 . . 119.6(4) ?
C27 C28 N6 . . 117.9(4) ?
C23 C28 N6 . . 122.5(3) ?
N6 C29 N5 . . 123.1(4) ?
N6 C29 H29 . . 118.4 ?
N5 C29 H29 . . 118.4 ?
C31 C30 C35 . . 117.8(3) ?
C31 C30 C21 . . 120.2(3) ?
C35 C30 C21 . . 122.0(3) ?
C30 C31 C32 . . 120.9(3) ?
C30 C31 H31 . . 119.6 ?
C32 C31 H31 . . 119.6 ?
C33 C32 C31 . . 120.4(4) ?
C33 C32 H32 . . 119.8 ?
C31 C32 H32 . . 119.8 ?
C34 C33 C32 . . 119.7(4) ?
C34 C33 H33 . . 120.2 ?
C32 C33 H33 . . 120.2 ?
C33 C34 C35 . . 120.5(4) ?
C33 C34 H34 . . 119.7 ?
C35 C34 H34 . . 119.7 ?
C30 C35 C34 . . 120.6(4) ?
C30 C35 H35 . . 119.7 ?
C34 C35 H35 . . 119.7 ?
O3 C36 O4 . . 124.6(4) ?
O3 C36 C20 . . 123.6(4) ?
O4 C36 C20 . . 111.8(3) ?
C38 C37 O4 . . 110.2(4) ?
C38 C37 H37A . . 109.6 ?
O4 C37 H37A . . 109.6 ?
C38 C37 H37B . . 109.6 ?
O4 C37 H37B . . 109.6 ?
H37A C37 H37B . . 108.1 ?
C37 C38 H38A . . 109.5 ?
C37 C38 H38B . . 109.5 ?
H38A C38 H38B . . 109.5 ?
C37 C38 H38C . . 109.5 ?
H38A C38 H38C . . 109.5 ?
H38B C38 H38C . . 109.5 ?

loop_
_geom_bond_atom_site_label_1
_geom_bond_atom_site_label_2
_geom_bond_site_symmetry_2
_geom_bond_distance
_geom_bond_publ_flag
O1 C17 . 1.305(4) ?
O1 C18 . 1.455(5) ?
O2 C17 . 1.177(4) ?
O3 C36 . 1.193(4) ?
O4 C36 . 1.319(4) ?
O4 C37 . 1.453(5) ?
N1 C1 . 1.328(4) ?
N1 N2 . 1.349(4) ?
N2 C3 . 1.382(4) ?
N2 C10 . 1.382(4) ?
N3 C10 . 1.266(5) ?
N3 C9 . 1.392(4) ?
N4 C20 . 1.331(4) ?
N4 N5 . 1.355(4) ?
N5 C22 . 1.373(4) ?
N5 C29 . 1.374(4) ?
N6 C29 . 1.281(5) ?
N6 C28 . 1.401(5) ?
C1 C2 . 1.416(5) ?
C1 C17 . 1.470(5) ?
C2 C3 . 1.385(5) ?
C2 C11 . 1.482(5) ?
C3 C4 . 1.434(5) ?
C4 C5 . 1.386(5) ?
C4 C9 . 1.411(5) ?
C5 C6 . 1.364(5) ?
C5 H5 . 0.93 ?
C6 C7 . 1.390(6) ?
C6 H6 . 0.93 ?
C7 C8 . 1.356(5) ?
C7 H7 . 0.93 ?
C8 C9 . 1.400(5) ?
C8 H8 . 0.93 ?
C10 H10 . 0.93 ?
C11 C12 . 1.378(5) ?
C11 C16 . 1.379(5) ?
C12 C13 . 1.376(6) ?
C12 H12 . 0.93 ?
C13 C14 . 1.356(7) ?
C13 H13 . 0.93 ?
C14 C15 . 1.359(6) ?
C14 H14 . 0.93 ?
C15 C16 . 1.378(5) ?
C15 H15 . 0.93 ?
C16 H16 . 0.93 ?
C18 C19 . 1.436(6) ?
C18 H18A . 0.97 ?
C18 H18B . 0.97 ?
C19 H19A . 0.96 ?
C19 H19B . 0.96 ?
C19 H19C . 0.96 ?
C20 C21 . 1.405(5) ?
C20 C36 . 1.478(5) ?
C21 C22 . 1.376(4) ?
C21 C30 . 1.488(5) ?
C22 C23 . 1.438(5) ?
C23 C24 . 1.394(5) ?
C23 C28 . 1.400(5) ?
C24 C25 . 1.375(6) ?
C24 H24 . 0.93 ?
C25 C26 . 1.377(6) ?
C25 H25 . 0.93 ?
C26 C27 . 1.358(6) ?
C26 H26 . 0.93 ?
C27 C28 . 1.389(6) ?
C27 H27 . 0.93 ?
C29 H29 . 0.93 ?
C30 C31 . 1.371(5) ?
C30 C35 . 1.381(5) ?
C31 C32 . 1.382(5) ?
C31 H31 . 0.93 ?
C32 C33 . 1.358(5) ?
C32 H32 . 0.93 ?
C33 C34 . 1.350(6) ?
C33 H33 . 0.93 ?
C34 C35 . 1.385(6) ?
C34 H34 . 0.93 ?
C35 H35 . 0.93 ?
C37 C38 . 1.417(6) ?
C37 H37A . 0.97 ?
C37 H37B . 0.97 ?
C38 H38A . 0.96 ?
C38 H38B . 0.96 ?
C38 H38C . 0.96 ?
